data_1568512
loop_
_publ_author_name
'Ward, Robert J.'
'Rosal, Iker del'
'Kelley, Steven P.'
'Maron, Laurent'
'Walensky, Justin R.'

_publ_section_title
;
 Isolation of C1 through C4 derivatives from CO using heteroleptic
 uranium(iii) metallocene aryloxide complexes
;
_journal_issue 8
_journal_name_full 'Chemical Science'
_journal_page_first 2024
_journal_page_last 2032
_journal_paper_doi 10.1039/D2SC06375A
_journal_volume 14
_journal_year 2023
_chemical_formula_moiety 'C60 H82 O6 S U2, 1.5(C7 H8)'
_chemical_formula_sum 'C70.5 H94 O6 S U2'
_chemical_formula_weight 1545.57
_chemical_properties_physical Air-sensitive
_space_group_crystal_system trigonal
_space_group_IT_number 148
_space_group_name_Hall '-R 3'
_space_group_name_H-M_alt 'R -3 :H'
_atom_sites_solution_hydrogens geom
_atom_sites_solution_primary direct
_atom_sites_solution_secondary difmap
_audit_creation_date 2022-11-16
_audit_creation_method
;
Olex2 1.2
(compiled 2018.05.29 svn.r3508 for OlexSys, GUI svn.r5506)
;
_audit_update_record
;
2022-11-16 deposited with the CCDC.	2023-01-27 downloaded from the CCDC.
;
_cell_angle_alpha 90
_cell_angle_beta 90
_cell_angle_gamma 120
_cell_formula_units_Z 18
_cell_length_a 56.6846(17)
_cell_length_b 56.6846(17)
_cell_length_c 10.2786(3)
_cell_measurement_reflns_used 8471
_cell_measurement_temperature 150.0
_cell_measurement_theta_max 48.02
_cell_measurement_theta_min 2.70
_cell_volume 28601.9(15)
_computing_cell_refinement 'Bruker Apex3 V.2016.9-0/SAINT V8.37A'
_computing_data_collection 'Bruker Apex3 V.2016.9-0'
_computing_data_reduction 'Bruker Apex3 V.2016.9-0/SAINT V8.37A'
_computing_molecular_graphics 'Olex2 (Dolomanov et al., 2009)'
_computing_publication_material 'Olex2 (Dolomanov et al., 2009)'
_computing_structure_refinement 'ShelXL (Sheldrick, 2015)'
_diffrn_ambient_temperature 150.0
_diffrn_measured_fraction_theta_full 1.000
_diffrn_measured_fraction_theta_max 1.000
_diffrn_measurement_device_type 'Bruker APEX-II CCD'
_diffrn_measurement_method '\f and \w scans'
_diffrn_radiation_monochromator graphite
_diffrn_radiation_type CuK\a
_diffrn_radiation_wavelength 1.54178
_diffrn_reflns_av_R_equivalents 0.1309
_diffrn_reflns_av_unetI/netI 0.0509
_diffrn_reflns_Laue_measured_fraction_full 1.000
_diffrn_reflns_Laue_measured_fraction_max 1.000
_diffrn_reflns_limit_h_max 56
_diffrn_reflns_limit_h_min -56
_diffrn_reflns_limit_k_max 56
_diffrn_reflns_limit_k_min -56
_diffrn_reflns_limit_l_max 10
_diffrn_reflns_limit_l_min -10
_diffrn_reflns_number 115660
_diffrn_reflns_point_group_measured_fraction_full 1.000
_diffrn_reflns_point_group_measured_fraction_max 1.000
_diffrn_reflns_theta_full 50.503
_diffrn_reflns_theta_max 50.503
_diffrn_reflns_theta_min 2.700
_diffrn_source 'Sealed Source Mo with TRIUMPH optics'
_diffrn_standards_number 0
_exptl_absorpt_coefficient_mu 14.927
_exptl_absorpt_correction_T_max 0.7500
_exptl_absorpt_correction_T_min 0.4601
_exptl_absorpt_correction_type multi-scan
_exptl_absorpt_process_details 'Bruker AXScale'
_exptl_crystal_colour red
_exptl_crystal_colour_primary red
_exptl_crystal_density_diffrn 1.615
_exptl_crystal_description prism
_exptl_crystal_F_000 13770
_exptl_crystal_recrystallization_method 'Re-crystallisation from solvent: toluene'
_exptl_crystal_size_max 0.12
_exptl_crystal_size_mid 0.02
_exptl_crystal_size_min 0.02
_refine_diff_density_max 2.108
_refine_diff_density_min -0.729
_refine_diff_density_rms 0.132
_refine_ls_extinction_method none
_refine_ls_goodness_of_fit_ref 1.019
_refine_ls_hydrogen_treatment constr
_refine_ls_matrix_type full
_refine_ls_number_parameters 768
_refine_ls_number_reflns 6685
_refine_ls_number_restraints 1113
_refine_ls_restrained_S_all 0.944
_refine_ls_R_factor_all 0.0592
_refine_ls_R_factor_gt 0.0419
_refine_ls_shift/su_max 0.004
_refine_ls_shift/su_mean 0.000
_refine_ls_structure_factor_coef Fsqd
_refine_ls_weighting_details 'w=1/[\s^2^(Fo^2^)+(0.0419P)^2^+929.3653P] where P=(Fo^2^+2Fc^2^)/3'
_refine_ls_weighting_scheme calc
_refine_ls_wR_factor_gt 0.0972
_refine_ls_wR_factor_ref 0.1058
_reflns_Friedel_coverage 0.000
_reflns_number_gt 5414
_reflns_number_total 6685
_reflns_threshold_expression 'I > 2\s(I)'
_cod_data_source_file d2sc06375a3.cif
_cod_data_source_block 9
_cod_original_cell_volume 28601.9(19)
_cod_original_sg_symbol_H-M 'R -3'
_cod_original_formula_sum 'C70.50 H94 O6 S U2'
_cod_database_code 1568512
_shelx_shelxl_version_number 2017/1
_shelx_space_group_comment
;
The symmetry employed for this shelxl refinement is uniquely defined
by the following loop, which should always be used as a source of
symmetry information in preference to the above space-group names.
They are only intended as comments.
;
_shelx_estimated_absorpt_t_max 0.754
_shelx_estimated_absorpt_t_min 0.267
_olex2_refinement_description
;
1. Fixed Uiso
 At 1.2 times of:
  All C(H) groups
 At 1.5 times of:
  All C(H,H,H) groups
2. Restrained distances
 C34-C33 \\sim C32-C33 \\sim C35-C34 \\sim C35-C36 \\sim C32-C36
 with sigma of 0.02
 C46-C42 \\sim C42-C43 \\sim C44-C45 \\sim C46-C45 \\sim C43-C44
 with sigma of 0.02
 C42-C44 \\sim C45-C43 \\sim C46-C43 \\sim C42-C45
 with sigma of 0.02
 C49'-C50' \\sim C51'-C47' \\sim C47'-C48' \\sim C50'-C51'
 with sigma of 0.02
 C45'-C44' \\sim C45'-C46' \\sim C42'-C46' \\sim C42'-C43' \\sim C44'-C43'
 with sigma of 0.02
 C44'-C49' \\sim C45'-C50' \\sim C51'-C46' \\sim C42'-C47' \\sim C48'-C43'
 with sigma of 0.02
 C39'-C34' \\sim C40'-C35' \\sim C41'-C36' \\sim C37'-C32' \\sim C38'-C33'
 with sigma of 0.02
 C34'-C35' \\sim C36'-C35' \\sim C36'-C32' \\sim C32'-C33' \\sim C33'-C34'
 with sigma of 0.02
 C34'-C36' \\sim C35'-C33' \\sim C32'-C34' \\sim C33'-C36'
 with sigma of 0.02
 C40'-C41' \\sim C37'-C38' \\sim C39'-C40' \\sim C41'-C37'
 with sigma of 0.02
3. Rigid body (RIGU) restrains
 All non-hydrogen atoms
 with sigma for 1-2 distances of 0.004 and sigma for 1-3 distances of 0.004
4. Others
 Fixed Sof: C32(0.667) C32'(0.333) C33(0.667) C33'(0.333) C34(0.667)
 C34'(0.333) C35(0.667) C35'(0.333) C36(0.667) C36'(0.333) C37(0.667)
 H37A(0.667) H37B(0.667) H37C(0.667) C37'(0.333) H37D(0.333) H37E(0.333)
 H37F(0.333) C38(0.667) H38A(0.667) H38B(0.667) H38C(0.667) C38'(0.333)
 H38D(0.333) H38E(0.333) H38F(0.333) C39(0.667) H39A(0.667) H39B(0.667)
 H39C(0.667) C39'(0.333) H39D(0.333) H39E(0.333) H39F(0.333) C40(0.667)
 H40A(0.667) H40B(0.667) H40C(0.667) C40'(0.333) H40D(0.333) H40E(0.333)
 H40F(0.333) C41(0.667) H41A(0.667) H41B(0.667) H41C(0.667) C41'(0.333)
 H41D(0.333) H41E(0.333) H41F(0.333) C42(0.5) C42'(0.5) C43(0.5) C43'(0.5)
 C44(0.5) C44'(0.5) C45(0.5) C45'(0.5) C46(0.5) C46'(0.5) C47(0.5) H47A(0.5)
 H47B(0.5) H47C(0.5) C47'(0.5) H47D(0.5) H47E(0.5) H47F(0.5) C48(0.5) H48A(0.5)
 H48B(0.5) H48C(0.5) C48'(0.5) H48D(0.5) H48E(0.5) H48F(0.5) C49(0.5) H49A(0.5)
 H49B(0.5) H49C(0.5) C49'(0.5) H49D(0.5) H49E(0.5) H49F(0.5) C50(0.5) H50A(0.5)
 H50B(0.5) H50C(0.5) C50'(0.5) H50D(0.5) H50E(0.5) H50F(0.5) C51(0.5) H51A(0.5)
 H51B(0.5) H51C(0.5) C51'(0.5) H51D(0.5) H51E(0.5) H51F(0.5)
5.a Me refined with riding coordinates:
 C47(H47A,H47B,H47C), C47'(H47D,H47E,H47F), C48(H48A,H48B,H48C), C48'(H48D,
 H48E,H48F), C49(H49A,H49B,H49C), C49'(H49D,H49E,H49F), C50(H50A,H50B,H50C),
 C50'(H50D,H50E,H50F), C51(H51A,H51B,H51C), C51'(H51D,H51E,H51F)
5.b Aromatic/amide H refined with riding coordinates:
 C23(H23), C25(H25), C54(H54), C56(H56)
5.c Idealised Me refined with riding coordinates:
 C37(H37A,H37B,H37C), C37'(H37D,H37E,H37F), C38(H38A,H38B,H38C), C38'(H38D,
 H38E,H38F), C39(H39A,H39B,H39C), C39'(H39D,H39E,H39F), C40(H40A,H40B,H40C),
 C40'(H40D,H40E,H40F), C41(H41A,H41B,H41C), C41'(H41D,H41E,H41F)
5.d Idealised Me refined as rotating group:
 C6(H6A,H6B,H6C), C7(H7A,H7B,H7C), C8(H8A,H8B,H8C), C9(H9A,H9B,H9C), C10(H10A,
 H10B,H10C), C16(H16A,H16B,H16C), C17(H17A,H17B,H17C), C18(H18A,H18B,H18C),
 C19(H19A,H19B,H19C), C20(H20A,H20B,H20C), C27(H27A,H27B,H27C), C28(H28A,H28B,
 H28C), C29(H29A,H29B,H29C), C58(H58A,H58B,H58C), C59(H59A,H59B,H59C), C60(H60A,
 H60B,H60C)
;
_olex2_submission_special_instructions 'No special instructions were received'

loop_
_space_group_symop_operation_xyz
'x, y, z'
'-y, x-y, z'
'-x+y, -x, z'
'x+2/3, y+1/3, z+1/3'
'-y+2/3, x-y+1/3, z+1/3'
'-x+y+2/3, -x+1/3, z+1/3'
'x+1/3, y+2/3, z+2/3'
'-y+1/3, x-y+2/3, z+2/3'
'-x+y+1/3, -x+2/3, z+2/3'
'-x, -y, -z'
'y, -x+y, -z'
'x-y, x, -z'
'-x+2/3, -y+1/3, -z+1/3'
'y+2/3, -x+y+1/3, -z+1/3'
'x-y+2/3, x+1/3, -z+1/3'
'-x+1/3, -y+2/3, -z+2/3'
'y+1/3, -x+y+2/3, -z+2/3'
'x-y+1/3, x+2/3, -z+2/3'

loop_
_atom_site_label
_atom_site_type_symbol
_atom_site_fract_x
_atom_site_fract_y
_atom_site_fract_z
_atom_site_U_iso_or_equiv
_atom_site_adp_type
_atom_site_occupancy
_atom_site_site_symmetry_order
_atom_site_calc_flag
_atom_site_refinement_flags_posn
_atom_site_refinement_flags_adp
_atom_site_refinement_flags_occupancy
_atom_site_disorder_assembly
_atom_site_disorder_group
U1 U 0.90304(2) 0.64988(2) 0.69626(4) 0.03741(16) Uani 1 1 d . U . . .
U2 U 0.78532(2) 0.52981(2) 0.36195(4) 0.04171(16) Uani 1 1 d . U . . .
S1 S 0.83176(7) 0.60534(8) 0.7277(4) 0.0617(10) Uani 1 1 d . U . . .
O1 O 0.91103(15) 0.67578(15) 0.8573(7) 0.0393(18) Uani 1 1 d . U . . .
O2 O 0.85858(16) 0.63016(18) 0.7767(8) 0.056(2) Uani 1 1 d . U . . .
O3 O 0.86876(16) 0.61065(15) 0.5664(7) 0.0421(19) Uani 1 1 d . U . . .
O4 O 0.79891(17) 0.56296(17) 0.5449(8) 0.051(2) Uani 1 1 d . U . . .
O5 O 0.83142(16) 0.56488(16) 0.4226(8) 0.050(2) Uani 1 1 d . U . . .
O6 O 0.80529(16) 0.51821(16) 0.2263(8) 0.050(2) Uani 1 1 d . U . . .
C1 C 0.9292(3) 0.6205(3) 0.6599(12) 0.048(3) Uani 1 1 d . U . . .
C2 C 0.9057(3) 0.6021(3) 0.7264(15) 0.055(3) Uani 1 1 d . U . . .
C3 C 0.9071(3) 0.6123(3) 0.8545(14) 0.055(3) Uani 1 1 d . U . . .
C4 C 0.9323(3) 0.6364(3) 0.8686(12) 0.044(3) Uani 1 1 d . U . . .
C5 C 0.9463(2) 0.6416(3) 0.7490(12) 0.042(3) Uani 1 1 d . U . . .
C6 C 0.9369(4) 0.6155(4) 0.5289(14) 0.079(5) Uani 1 1 d . U . . .
H6A H 0.921483 0.609879 0.469192 0.119 Uiso 1 1 calc GR . . . .
H6B H 0.941586 0.601127 0.534530 0.119 Uiso 1 1 calc GR . . . .
H6C H 0.952574 0.632299 0.496647 0.119 Uiso 1 1 calc GR . . . .
C7 C 0.8851(3) 0.5741(3) 0.679(2) 0.098(6) Uani 1 1 d . U . . .
H7A H 0.867834 0.567796 0.724887 0.147 Uiso 1 1 calc GR . . . .
H7B H 0.891811 0.561465 0.694546 0.147 Uiso 1 1 calc GR . . . .
H7C H 0.882145 0.574864 0.584997 0.147 Uiso 1 1 calc GR . . . .
C8 C 0.8858(3) 0.5981(4) 0.9590(18) 0.097(6) Uani 1 1 d . U . . .
H8A H 0.887136 0.611587 1.022974 0.146 Uiso 1 1 calc GR . . . .
H8B H 0.888831 0.584488 1.002386 0.146 Uiso 1 1 calc GR . . . .
H8C H 0.867628 0.589190 0.919539 0.146 Uiso 1 1 calc GR . . . .
C9 C 0.9431(3) 0.6510(3) 0.9953(13) 0.070(4) Uani 1 1 d . U . . .
H9A H 0.960465 0.667764 0.980321 0.105 Uiso 1 1 calc GR . . . .
H9B H 0.945823 0.639250 1.055757 0.105 Uiso 1 1 calc GR . . . .
H9C H 0.929968 0.655630 1.032580 0.105 Uiso 1 1 calc GR . . . .
C10 C 0.9750(2) 0.6648(3) 0.7212(14) 0.061(4) Uani 1 1 d . U . . .
H10A H 0.977126 0.668577 0.627552 0.091 Uiso 1 1 calc GR . . . .
H10B H 0.988280 0.659649 0.750045 0.091 Uiso 1 1 calc GR . . . .
H10C H 0.978106 0.681183 0.768102 0.091 Uiso 1 1 calc GR . . . .
C11 C 0.9010(3) 0.6628(3) 0.4342(12) 0.049(3) Uani 1 1 d . U . . .
C12 C 0.8870(3) 0.6731(3) 0.5063(14) 0.057(3) Uani 1 1 d . U . . .
C13 C 0.9081(4) 0.6956(3) 0.5805(13) 0.064(3) Uani 1 1 d . U . . .
C14 C 0.9328(3) 0.6975(3) 0.5466(15) 0.070(3) Uani 1 1 d . U . . .
C15 C 0.9279(3) 0.6776(3) 0.4610(15) 0.064(3) Uani 1 1 d . U . . .
C16 C 0.8573(3) 0.6644(5) 0.498(2) 0.148(10) Uani 1 1 d . U . . .
H16A H 0.846430 0.644515 0.495597 0.221 Uiso 1 1 calc GR . . . .
H16B H 0.853972 0.672044 0.419587 0.221 Uiso 1 1 calc GR . . . .
H16C H 0.852167 0.671150 0.575044 0.221 Uiso 1 1 calc GR . . . .
C17 C 0.9047(7) 0.7151(5) 0.6674(18) 0.194(14) Uani 1 1 d . U . . .
H17A H 0.887408 0.705282 0.714349 0.291 Uiso 1 1 calc GR . . . .
H17B H 0.904811 0.729538 0.614477 0.291 Uiso 1 1 calc GR . . . .
H17C H 0.919780 0.723225 0.729979 0.291 Uiso 1 1 calc GR . . . .
C18 C 0.9617(4) 0.7211(4) 0.575(2) 0.145(9) Uani 1 1 d . U . . .
H18A H 0.960926 0.733027 0.641197 0.218 Uiso 1 1 calc GR . . . .
H18B H 0.969579 0.731531 0.494563 0.218 Uiso 1 1 calc GR . . . .
H18C H 0.973121 0.713751 0.605603 0.218 Uiso 1 1 calc GR . . . .
C19 C 0.9497(4) 0.6758(5) 0.377(2) 0.136(8) Uani 1 1 d . U . . .
H19A H 0.944461 0.656597 0.364966 0.204 Uiso 1 1 calc GR . . . .
H19B H 0.967404 0.685455 0.420110 0.204 Uiso 1 1 calc GR . . . .
H19C H 0.950870 0.684054 0.291378 0.204 Uiso 1 1 calc GR . . . .
C20 C 0.8884(4) 0.6414(3) 0.3281(15) 0.105(7) Uani 1 1 d . U . . .
H20A H 0.892547 0.626835 0.344674 0.157 Uiso 1 1 calc GR . . . .
H20B H 0.895914 0.649786 0.243547 0.157 Uiso 1 1 calc GR . . . .
H20C H 0.868604 0.633771 0.327571 0.157 Uiso 1 1 calc GR . . . .
C21 C 0.9160(3) 0.6920(2) 0.9648(12) 0.040(3) Uani 1 1 d . U . . .
C22 C 0.9421(3) 0.7141(3) 0.9902(13) 0.053(3) Uani 1 1 d . U . . .
C23 C 0.9456(3) 0.7303(3) 1.0975(14) 0.058(3) Uani 1 1 d . U . . .
H23 H 0.963187 0.745461 1.114015 0.070 Uiso 1 1 calc R . . . .
C24 C 0.9246(3) 0.7255(3) 1.1812(14) 0.062(4) Uani 1 1 d . U . . .
C25 C 0.8992(3) 0.7041(3) 1.1553(13) 0.057(3) Uani 1 1 d . U . . .
H25 H 0.884505 0.700652 1.211350 0.068 Uiso 1 1 calc R . . . .
C26 C 0.8944(3) 0.6870(3) 1.0471(13) 0.049(3) Uani 1 1 d . U . . .
C27 C 0.9655(3) 0.7198(3) 0.9064(15) 0.075(4) Uani 1 1 d . U . . .
H27A H 0.978789 0.717315 0.956556 0.112 Uiso 1 1 calc GR . . . .
H27B H 0.974007 0.738580 0.874702 0.112 Uiso 1 1 calc GR . . . .
H27C H 0.959163 0.707231 0.832246 0.112 Uiso 1 1 calc GR . . . .
C28 C 0.9287(4) 0.7442(3) 1.2951(14) 0.083(5) Uani 1 1 d . U . . .
H28A H 0.910935 0.740684 1.327001 0.124 Uiso 1 1 calc GR . . . .
H28B H 0.939414 0.763234 1.266665 0.124 Uiso 1 1 calc GR . . . .
H28C H 0.938404 0.740882 1.365162 0.124 Uiso 1 1 calc GR . . . .
C29 C 0.8662(3) 0.6635(3) 1.0223(14) 0.064(4) Uani 1 1 d . U . . .
H29A H 0.859805 0.665846 0.937174 0.096 Uiso 1 1 calc GR . . . .
H29B H 0.853813 0.663078 1.090212 0.096 Uiso 1 1 calc GR . . . .
H29C H 0.866518 0.646426 1.023400 0.096 Uiso 1 1 calc GR . . . .
C30 C 0.8437(3) 0.5972(3) 0.5954(12) 0.045(3) Uani 1 1 d . U . . .
C31 C 0.8235(3) 0.5739(3) 0.5151(12) 0.044(3) Uani 1 1 d . U . . .
C32 C 0.7890(5) 0.5723(4) 0.225(3) 0.055(4) Uani 0.667 1 d D U P A 1
C32' C 0.7473(5) 0.5389(6) 0.229(3) 0.020(10) Uiso 0.333 1 d D U P B 2
C33 C 0.7686(6) 0.5668(5) 0.321(2) 0.056(4) Uani 0.667 1 d D U P A 1
C33' C 0.7674(8) 0.5449(8) 0.139(4) 0.036(13) Uiso 0.333 1 d D U P B 2
C34 C 0.7453(4) 0.5405(4) 0.293(2) 0.051(4) Uani 0.667 1 d D U P A 1
C34' C 0.7905(6) 0.5682(8) 0.178(3) 0.033(12) Uiso 0.333 1 d D U P B 2
C35 C 0.7517(4) 0.5299(4) 0.179(2) 0.051(4) Uani 0.667 1 d D U P A 1
C35' C 0.7844(6) 0.5770(6) 0.292(3) 0.031(10) Uiso 0.333 1 d D U P B 2
C36 C 0.7784(5) 0.5500(5) 0.135(2) 0.058(5) Uani 0.667 1 d D U P A 1
C36' C 0.7576(6) 0.5592(8) 0.321(3) 0.022(10) Uiso 0.333 1 d D U P B 2
C37 C 0.8153(5) 0.5975(5) 0.205(3) 0.089(8) Uani 0.667 1 d . U P A 1
H37A H 0.823225 0.605587 0.289172 0.133 Uiso 0.667 1 calc R . P A 1
H37B H 0.812513 0.610401 0.153238 0.133 Uiso 0.667 1 calc R . P A 1
H37C H 0.827794 0.593120 0.158227 0.133 Uiso 0.667 1 calc R . P A 1
C37' C 0.7168(5) 0.5183(7) 0.206(3) 0.064(12) Uiso 0.333 1 d D U P B 2
H37D H 0.710637 0.523335 0.127610 0.095 Uiso 0.333 1 calc R . P B 2
H37E H 0.706242 0.518583 0.281240 0.095 Uiso 0.333 1 calc R . P B 2
H37F H 0.714322 0.500034 0.196194 0.095 Uiso 0.333 1 calc R . P B 2
C38 C 0.7683(6) 0.5851(5) 0.421(2) 0.088(8) Uani 0.667 1 d . U P A 1
H38A H 0.756414 0.574346 0.492336 0.132 Uiso 0.667 1 calc R . P A 1
H38B H 0.761460 0.596410 0.382578 0.132 Uiso 0.667 1 calc R . P A 1
H38C H 0.786827 0.596865 0.453395 0.132 Uiso 0.667 1 calc R . P A 1
C38' C 0.7653(8) 0.5314(9) 0.006(3) 0.071(13) Uiso 0.333 1 d D U P B 2
H38D H 0.765826 0.543533 -0.063737 0.106 Uiso 0.333 1 calc R . P B 2
H38E H 0.748060 0.514104 0.001092 0.106 Uiso 0.333 1 calc R . P B 2
H38F H 0.780539 0.528114 -0.004334 0.106 Uiso 0.333 1 calc R . P B 2
C39 C 0.7177(4) 0.5289(6) 0.351(3) 0.092(8) Uani 0.667 1 d . U P A 1
H39A H 0.708049 0.509002 0.343094 0.138 Uiso 0.667 1 calc R . P A 1
H39B H 0.707466 0.536113 0.305705 0.138 Uiso 0.667 1 calc R . P A 1
H39C H 0.719356 0.533885 0.443491 0.138 Uiso 0.667 1 calc R . P A 1
C39' C 0.8169(7) 0.5822(8) 0.096(3) 0.060(12) Uiso 0.333 1 d D U P B 2
H39D H 0.819971 0.599838 0.064923 0.090 Uiso 0.333 1 calc R . P B 2
H39E H 0.815020 0.570608 0.021196 0.090 Uiso 0.333 1 calc R . P B 2
H39F H 0.832360 0.584880 0.149370 0.090 Uiso 0.333 1 calc R . P B 2
C40 C 0.7315(5) 0.5045(5) 0.107(2) 0.083(7) Uani 0.667 1 d . U P A 1
H40A H 0.741218 0.496813 0.060836 0.125 Uiso 0.667 1 calc R . P A 1
H40B H 0.721497 0.509220 0.043834 0.125 Uiso 0.667 1 calc R . P A 1
H40C H 0.718618 0.491108 0.168722 0.125 Uiso 0.667 1 calc R . P A 1
C40' C 0.8035(6) 0.6048(6) 0.356(3) 0.072(13) Uiso 0.333 1 d D U P B 2
H40D H 0.820450 0.605486 0.382533 0.108 Uiso 0.333 1 calc R . P B 2
H40E H 0.794532 0.607076 0.432347 0.108 Uiso 0.333 1 calc R . P B 2
H40F H 0.807674 0.619445 0.293499 0.108 Uiso 0.333 1 calc R . P B 2
C41 C 0.7915(5) 0.5479(5) 0.014(2) 0.074(6) Uani 0.667 1 d . U P A 1
H41A H 0.811259 0.557144 0.026778 0.111 Uiso 0.667 1 calc R . P A 1
H41B H 0.787285 0.556629 -0.057652 0.111 Uiso 0.667 1 calc R . P A 1
H41C H 0.784625 0.528721 -0.006689 0.111 Uiso 0.667 1 calc R . P A 1
C41' C 0.7420(6) 0.5619(7) 0.439(3) 0.063(12) Uiso 0.333 1 d D U P B 2
H41D H 0.751297 0.562093 0.519465 0.094 Uiso 0.333 1 calc R . P B 2
H41E H 0.723375 0.546468 0.439632 0.094 Uiso 0.333 1 calc R . P B 2
H41F H 0.741590 0.578941 0.431330 0.094 Uiso 0.333 1 calc R . P B 2
C42 C 0.7635(9) 0.5025(10) 0.591(4) 0.067(6) Uani 0.5 1 d D U P A 1
C42' C 0.7572(5) 0.5030(9) 0.587(4) 0.045(7) Uani 0.5 1 d D U P C 2
C43 C 0.7838(6) 0.4976(7) 0.554(4) 0.069(6) Uani 0.5 1 d D U P A 1
C43' C 0.7450(7) 0.4818(6) 0.487(3) 0.069(8) Uani 0.5 1 d D U P C 2
C44 C 0.7748(7) 0.4806(10) 0.448(4) 0.069(6) Uani 0.5 1 d D U P A 1
C44' C 0.7655(8) 0.4758(10) 0.437(5) 0.095(11) Uani 0.5 1 d D U P C 2
C45 C 0.7493(6) 0.4759(6) 0.416(3) 0.059(6) Uani 0.5 1 d D U P A 1
C45' C 0.7897(7) 0.4922(7) 0.516(3) 0.073(8) Uani 0.5 1 d D U P C 2
C46 C 0.7427(6) 0.4903(8) 0.502(4) 0.064(6) Uani 0.5 1 d D U P A 1
C46' C 0.7849(5) 0.5088(6) 0.610(2) 0.049(6) Uani 0.5 1 d D U P C 2
C47 C 0.7608(12) 0.5170(10) 0.706(4) 0.138(18) Uani 0.5 1 d . U P A 1
H47A H 0.743366 0.516617 0.702212 0.206 Uiso 0.5 1 calc R . P A 1
H47B H 0.761534 0.507874 0.786163 0.206 Uiso 0.5 1 calc R . P A 1
H47C H 0.775758 0.535899 0.706633 0.206 Uiso 0.5 1 calc R . P A 1
C47' C 0.7433(5) 0.5144(8) 0.664(3) 0.069(10) Uani 0.5 1 d D U P C 2
H47D H 0.724811 0.507408 0.629571 0.104 Uiso 0.5 1 calc R . P C 2
H47E H 0.742325 0.509048 0.754885 0.104 Uiso 0.5 1 calc R . P C 2
H47F H 0.753427 0.534306 0.656817 0.104 Uiso 0.5 1 calc R . P C 2
C48 C 0.8103(8) 0.5057(10) 0.609(6) 0.163(19) Uani 0.5 1 d . U P A 1
H48A H 0.819575 0.498442 0.556049 0.245 Uiso 0.5 1 calc R . P A 1
H48B H 0.821296 0.525604 0.612039 0.245 Uiso 0.5 1 calc R . P A 1
H48C H 0.807984 0.498430 0.698034 0.245 Uiso 0.5 1 calc R . P A 1
C48' C 0.7163(7) 0.4669(7) 0.449(4) 0.112(13) Uani 0.5 1 d D U P C 2
H48D H 0.706347 0.474352 0.494523 0.168 Uiso 0.5 1 calc R . P C 2
H48E H 0.714877 0.468635 0.354698 0.168 Uiso 0.5 1 calc R . P C 2
H48F H 0.708508 0.447578 0.471322 0.168 Uiso 0.5 1 calc R . P C 2
C49 C 0.7862(11) 0.4657(10) 0.377(5) 0.119(14) Uani 0.5 1 d . U P A 1
H49A H 0.804489 0.471315 0.410402 0.179 Uiso 0.5 1 calc R . P A 1
H49B H 0.774388 0.446087 0.389806 0.179 Uiso 0.5 1 calc R . P A 1
H49C H 0.787391 0.469951 0.283897 0.179 Uiso 0.5 1 calc R . P A 1
C49' C 0.7576(13) 0.4536(7) 0.343(4) 0.17(2) Uani 0.5 1 d D U P C 2
H49D H 0.739317 0.447824 0.310112 0.253 Uiso 0.5 1 calc R . P C 2
H49E H 0.770600 0.459990 0.270722 0.253 Uiso 0.5 1 calc R . P C 2
H49F H 0.757708 0.438209 0.386035 0.253 Uiso 0.5 1 calc R . P C 2
C50 C 0.7293(10) 0.4574(7) 0.307(5) 0.145(18) Uani 0.5 1 d . U P A 1
H50A H 0.737831 0.448979 0.257071 0.218 Uiso 0.5 1 calc R . P A 1
H50B H 0.712437 0.443162 0.347023 0.218 Uiso 0.5 1 calc R . P A 1
H50C H 0.725049 0.468520 0.249177 0.218 Uiso 0.5 1 calc R . P A 1
C50' C 0.8137(8) 0.4891(9) 0.500(4) 0.153(18) Uani 0.5 1 d D U P C 2
H50D H 0.828076 0.501474 0.559606 0.230 Uiso 0.5 1 calc R . P C 2
H50E H 0.808840 0.470289 0.518943 0.230 Uiso 0.5 1 calc R . P C 2
H50F H 0.820290 0.493584 0.410032 0.230 Uiso 0.5 1 calc R . P C 2
C51 C 0.7123(7) 0.4834(11) 0.500(6) 0.141(19) Uani 0.5 1 d . U P A 1
H51A H 0.709655 0.494693 0.563674 0.212 Uiso 0.5 1 calc R . P A 1
H51B H 0.707697 0.487018 0.412709 0.212 Uiso 0.5 1 calc R . P A 1
H51C H 0.700372 0.464111 0.521123 0.212 Uiso 0.5 1 calc R . P A 1
C51' C 0.8038(5) 0.5249(6) 0.713(2) 0.065(8) Uani 0.5 1 d D U P C 2
H51D H 0.821021 0.524989 0.701531 0.097 Uiso 0.5 1 calc R . P C 2
H51E H 0.807181 0.543591 0.709459 0.097 Uiso 0.5 1 calc R . P C 2
H51F H 0.795885 0.516832 0.797645 0.097 Uiso 0.5 1 calc R . P C 2
C52 C 0.8197(3) 0.5124(3) 0.1349(13) 0.047(3) Uani 1 1 d . U . . .
C53 C 0.8062(3) 0.4925(3) 0.0401(13) 0.055(3) Uani 1 1 d . U . . .
C54 C 0.8222(3) 0.4885(3) -0.0483(12) 0.053(3) Uani 1 1 d . U . . .
H54 H 0.813260 0.474638 -0.111924 0.064 Uiso 1 1 calc R . . . .
C55 C 0.8504(3) 0.5033(3) -0.0502(13) 0.056(3) Uani 1 1 d . U . . .
C56 C 0.8624(3) 0.5214(3) 0.0494(13) 0.054(3) Uani 1 1 d . U . . .
H56 H 0.881700 0.530728 0.055182 0.065 Uiso 1 1 calc R . . . .
C57 C 0.8484(3) 0.5272(3) 0.1421(13) 0.053(3) Uani 1 1 d . U . . .
C58 C 0.7760(3) 0.4762(3) 0.0303(16) 0.076(5) Uani 1 1 d . U . . .
H58A H 0.769953 0.457048 0.049836 0.114 Uiso 1 1 calc GR . . . .
H58B H 0.770317 0.477588 -0.058022 0.114 Uiso 1 1 calc GR . . . .
H58C H 0.767801 0.483048 0.092724 0.114 Uiso 1 1 calc GR . . . .
C59 C 0.8663(4) 0.4980(3) -0.1529(16) 0.085(5) Uani 1 1 d . U . . .
H59A H 0.854135 0.481139 -0.199307 0.128 Uiso 1 1 calc GR . . . .
H59B H 0.880950 0.496262 -0.111270 0.128 Uiso 1 1 calc GR . . . .
H59C H 0.874268 0.513237 -0.214566 0.128 Uiso 1 1 calc GR . . . .
C60 C 0.8627(3) 0.5478(3) 0.2479(14) 0.067(4) Uani 1 1 d . U . . .
H60A H 0.859324 0.563072 0.236234 0.100 Uiso 1 1 calc GR . . . .
H60B H 0.882281 0.554552 0.243714 0.100 Uiso 1 1 calc GR . . . .
H60C H 0.855637 0.539315 0.332806 0.100 Uiso 1 1 calc GR . . . .

loop_
_atom_site_aniso_label
_atom_site_aniso_U_11
_atom_site_aniso_U_22
_atom_site_aniso_U_33
_atom_site_aniso_U_23
_atom_site_aniso_U_13
_atom_site_aniso_U_12
U1 0.0375(3) 0.0365(3) 0.0420(3) -0.0045(2) -0.0085(2) 0.0213(2)
U2 0.0378(3) 0.0423(3) 0.0461(3) -0.0056(2) 0.0005(2) 0.0208(2)
S1 0.040(2) 0.073(3) 0.062(2) -0.0261(19) -0.0044(17) 0.0203(19)
O1 0.040(5) 0.036(4) 0.040(4) -0.006(3) -0.011(4) 0.018(4)
O2 0.031(4) 0.071(6) 0.057(5) -0.015(4) -0.006(4) 0.018(4)
O3 0.041(4) 0.040(4) 0.047(5) -0.004(4) -0.008(4) 0.022(4)
O4 0.046(5) 0.055(5) 0.053(5) -0.010(4) -0.004(4) 0.026(4)
O5 0.042(5) 0.048(5) 0.057(5) -0.014(4) -0.008(4) 0.021(4)
O6 0.040(5) 0.049(5) 0.061(5) -0.009(4) 0.007(4) 0.021(4)
C1 0.061(7) 0.052(7) 0.049(6) -0.003(5) -0.007(5) 0.043(5)
C2 0.047(7) 0.042(6) 0.085(7) 0.002(5) -0.016(5) 0.027(5)
C3 0.045(6) 0.062(7) 0.070(7) 0.028(5) 0.008(5) 0.036(5)
C4 0.048(6) 0.059(7) 0.044(5) 0.003(5) -0.007(4) 0.040(5)
C5 0.032(5) 0.052(7) 0.051(6) 0.003(5) -0.002(4) 0.027(5)
C6 0.114(13) 0.118(14) 0.059(8) -0.019(8) -0.013(8) 0.098(12)
C7 0.086(11) 0.035(7) 0.174(17) -0.011(9) -0.049(12) 0.030(7)
C8 0.078(11) 0.108(14) 0.109(12) 0.070(11) 0.033(9) 0.049(10)
C9 0.098(12) 0.104(11) 0.045(7) -0.005(7) -0.018(7) 0.078(10)
C10 0.038(6) 0.069(9) 0.075(10) 0.010(7) 0.002(6) 0.027(6)
C11 0.065(7) 0.050(7) 0.036(6) 0.010(5) -0.005(5) 0.031(6)
C12 0.050(6) 0.072(8) 0.062(8) 0.021(5) 0.002(6) 0.041(6)
C13 0.120(9) 0.057(7) 0.038(7) 0.010(5) -0.002(7) 0.060(7)
C14 0.066(7) 0.050(7) 0.071(9) 0.023(5) -0.019(6) 0.011(6)
C15 0.056(7) 0.068(9) 0.068(9) 0.029(6) 0.008(6) 0.032(6)
C16 0.055(9) 0.22(2) 0.18(2) 0.124(18) 0.028(10) 0.080(12)
C17 0.49(4) 0.17(2) 0.059(12) 0.005(11) 0.012(17) 0.26(3)
C18 0.098(11) 0.081(12) 0.17(2) 0.047(12) -0.061(13) -0.020(9)
C19 0.121(15) 0.21(2) 0.128(17) 0.074(15) 0.056(13) 0.125(18)
C20 0.180(19) 0.073(11) 0.045(9) -0.006(7) -0.018(10) 0.052(11)
C21 0.053(6) 0.038(6) 0.039(6) -0.004(5) -0.017(5) 0.030(5)
C22 0.055(6) 0.045(7) 0.055(7) -0.009(5) -0.024(5) 0.023(5)
C23 0.080(9) 0.041(8) 0.058(8) -0.008(6) -0.030(6) 0.033(7)
C24 0.091(9) 0.062(8) 0.046(8) -0.014(6) -0.032(6) 0.047(7)
C25 0.082(8) 0.064(8) 0.039(7) -0.004(6) -0.012(6) 0.048(6)
C26 0.060(6) 0.046(7) 0.048(7) -0.004(5) -0.012(5) 0.031(6)
C27 0.048(8) 0.068(10) 0.081(10) -0.016(8) -0.017(7) 0.008(7)
C28 0.121(14) 0.083(11) 0.055(9) -0.026(8) -0.023(9) 0.059(11)
C29 0.059(7) 0.066(9) 0.069(10) -0.012(7) -0.008(7) 0.034(6)
C30 0.044(5) 0.045(7) 0.047(7) -0.005(5) -0.009(5) 0.024(5)
C31 0.044(5) 0.043(6) 0.038(6) 0.003(5) 0.000(5) 0.017(5)
C32 0.060(10) 0.054(9) 0.059(10) 0.005(7) -0.010(7) 0.034(7)
C33 0.065(11) 0.056(11) 0.060(10) -0.007(7) -0.012(7) 0.040(9)
C34 0.046(8) 0.070(12) 0.054(11) -0.010(8) -0.007(7) 0.043(8)
C35 0.050(9) 0.063(10) 0.051(9) -0.013(8) -0.012(6) 0.035(8)
C36 0.055(11) 0.074(12) 0.050(8) -0.001(7) -0.004(7) 0.037(9)
C37 0.076(12) 0.057(11) 0.12(2) 0.036(12) -0.008(13) 0.024(9)
C38 0.16(2) 0.081(16) 0.072(14) -0.021(11) -0.030(14) 0.093(17)
C39 0.049(10) 0.14(2) 0.107(19) 0.010(16) 0.008(11) 0.061(12)
C40 0.078(15) 0.096(15) 0.058(14) -0.033(12) -0.034(12) 0.030(11)
C41 0.102(18) 0.073(16) 0.056(10) 0.012(10) 0.017(11) 0.051(15)
C42 0.082(15) 0.051(12) 0.058(10) 0.012(8) 0.013(10) 0.026(11)
C42' 0.034(12) 0.060(16) 0.038(14) 0.006(11) 0.010(9) 0.022(11)
C43 0.057(13) 0.054(11) 0.086(13) 0.024(10) -0.005(10) 0.020(11)
C43' 0.097(15) 0.042(19) 0.052(17) 0.006(13) -0.006(12) 0.022(12)
C44 0.068(13) 0.047(11) 0.096(15) 0.020(9) 0.022(11) 0.031(11)
C44' 0.17(2) 0.06(2) 0.07(2) 0.004(15) 0.019(17) 0.07(2)
C45 0.061(13) 0.026(11) 0.072(16) 0.009(11) 0.008(10) 0.008(10)
C45' 0.112(17) 0.09(2) 0.055(16) 0.035(12) 0.052(13) 0.080(17)
C46 0.053(10) 0.057(13) 0.078(14) 0.015(9) 0.018(9) 0.025(9)
C46' 0.042(11) 0.074(17) 0.044(13) 0.017(10) 0.019(8) 0.038(12)
C47 0.21(5) 0.09(3) 0.07(2) 0.000(17) 0.05(2) 0.05(4)
C47' 0.06(2) 0.10(3) 0.06(2) 0.008(17) 0.028(16) 0.05(2)
C48 0.077(18) 0.13(4) 0.22(5) 0.09(3) -0.06(2) 0.00(2)
C48' 0.110(18) 0.08(3) 0.08(3) 0.00(2) -0.030(19) -0.002(17)
C49 0.17(4) 0.11(3) 0.13(3) 0.04(2) 0.06(3) 0.12(3)
C49' 0.35(7) 0.07(3) 0.10(3) -0.007(18) 0.03(4) 0.12(4)
C50 0.16(4) 0.05(2) 0.15(3) -0.03(2) -0.06(3) -0.01(2)
C50' 0.20(3) 0.23(5) 0.15(4) 0.11(3) 0.11(3) 0.20(4)
C51 0.055(14) 0.17(5) 0.20(5) 0.09(4) 0.056(19) 0.06(2)
C51' 0.046(15) 0.09(2) 0.044(14) 0.037(11) 0.007(10) 0.024(14)
C52 0.046(6) 0.050(8) 0.055(7) -0.002(5) 0.006(5) 0.032(6)
C53 0.057(6) 0.047(8) 0.059(8) -0.002(6) 0.009(6) 0.025(6)
C54 0.074(7) 0.052(8) 0.043(8) 0.004(6) 0.010(6) 0.039(6)
C55 0.071(7) 0.051(8) 0.054(8) 0.014(6) 0.023(6) 0.037(7)
C56 0.050(8) 0.053(8) 0.063(8) 0.014(6) 0.018(6) 0.029(7)
C57 0.045(6) 0.062(8) 0.056(8) 0.005(6) 0.008(5) 0.030(6)
C58 0.059(7) 0.076(11) 0.081(11) -0.020(9) -0.002(8) 0.026(7)
C59 0.107(13) 0.078(11) 0.090(11) 0.010(9) 0.049(10) 0.061(11)
C60 0.044(8) 0.076(10) 0.078(10) -0.013(7) 0.005(7) 0.028(7)

loop_
_atom_type_symbol
_atom_type_description
_atom_type_scat_dispersion_real
_atom_type_scat_dispersion_imag
_atom_type_scat_source
C C 0.0181 0.0091 'International Tables Vol C Tables 4.2.6.8 and 6.1.1.4'
H H 0.0000 0.0000 'International Tables Vol C Tables 4.2.6.8 and 6.1.1.4'
O O 0.0492 0.0322 'International Tables Vol C Tables 4.2.6.8 and 6.1.1.4'
S S 0.3331 0.5567 'International Tables Vol C Tables 4.2.6.8 and 6.1.1.4'
U U -4.3638 13.4090 'International Tables Vol C Tables 4.2.6.8 and 6.1.1.4'

loop_
_geom_angle_atom_site_label_1
_geom_angle_atom_site_label_2
_geom_angle_atom_site_label_3
_geom_angle
_geom_angle_site_symmetry_1
_geom_angle_site_symmetry_3
_geom_angle_publ_flag
O1 U1 O2 82.0(3) . . ?
O1 U1 O3 147.7(3) . . ?
O1 U1 C1 122.3(3) . . ?
O1 U1 C2 119.3(4) . . ?
O1 U1 C3 90.2(4) . . ?
O1 U1 C4 75.0(3) . . ?
O1 U1 C5 93.7(3) . . ?
O1 U1 C11 126.5(3) . . ?
O1 U1 C12 103.4(4) . . ?
O1 U1 C13 78.3(4) . . ?
O1 U1 C14 86.8(4) . . ?
O2 U1 O3 65.7(3) . . ?
O2 U1 C1 122.5(4) . . ?
O2 U1 C2 93.7(4) . . ?
O2 U1 C3 84.8(3) . . ?
O2 U1 C4 107.0(3) . . ?
O2 U1 C5 133.1(3) . . ?
O2 U1 C11 106.7(4) . . ?
O2 U1 C12 86.8(4) . . ?
O2 U1 C13 100.6(4) . . ?
O2 U1 C14 129.6(4) . . ?
O3 U1 C1 78.6(3) . . ?
O3 U1 C2 65.9(3) . . ?
O3 U1 C3 87.5(4) . . ?
O3 U1 C4 113.8(3) . . ?
O3 U1 C5 108.4(3) . . ?
O3 U1 C11 66.6(3) . . ?
O3 U1 C12 75.5(4) . . ?
O3 U1 C13 106.2(4) . . ?
O3 U1 C14 112.9(4) . . ?
C1 U1 C2 29.0(4) . . ?
C1 U1 C3 48.7(4) . . ?
C1 U1 C4 49.1(4) . . ?
C1 U1 C5 30.0(4) . . ?
C1 U1 C11 97.6(4) . . ?
C1 U1 C14 105.0(5) . . ?
C2 U1 C11 112.8(4) . . ?
C2 U1 C14 133.6(5) . . ?
C3 U1 C2 29.6(4) . . ?
C3 U1 C4 29.3(4) . . ?
C3 U1 C11 142.3(4) . . ?
C3 U1 C14 144.5(4) . . ?
C4 U1 C2 48.5(4) . . ?
C4 U1 C11 142.2(4) . . ?
C4 U1 C14 117.2(4) . . ?
C5 U1 C2 48.3(4) . . ?
C5 U1 C3 48.5(4) . . ?
C5 U1 C4 29.5(3) . . ?
C5 U1 C11 112.8(4) . . ?
C5 U1 C14 96.4(4) . . ?
C11 U1 C14 46.4(4) . . ?
C12 U1 C1 126.8(4) . . ?
C12 U1 C2 136.9(4) . . ?
C12 U1 C3 162.8(4) . . ?
C12 U1 C4 165.5(4) . . ?
C12 U1 C5 138.7(4) . . ?
C12 U1 C11 29.3(4) . . ?
C12 U1 C14 48.5(4) . . ?
C13 U1 C1 133.0(4) . . ?
C13 U1 C2 158.9(4) . . ?
C13 U1 C3 166.3(5) . . ?
C13 U1 C4 138.0(4) . . ?
C13 U1 C5 124.3(5) . . ?
C13 U1 C11 48.2(4) . . ?
C13 U1 C12 30.8(4) . . ?
C13 U1 C14 29.0(4) . . ?
O4 U2 C32 82.2(6) . . ?
O4 U2 C33 68.5(5) . . ?
O4 U2 C34 90.3(5) . . ?
O4 U2 C35 118.7(5) . . ?
O4 U2 C36 112.8(5) . . ?
O4 U2 C42 70.1(7) . . ?
O4 U2 C43 81.4(8) . . ?
O4 U2 C44 111.0(8) . . ?
O4 U2 C46 91.9(7) . . ?
O5 U2 O4 52.6(3) . . ?
O5 U2 C32 80.4(5) . . ?
O5 U2 C33 93.2(6) . . ?
O5 U2 C34 123.8(5) . . ?
O5 U2 C35 130.6(5) . . ?
O5 U2 C36 101.4(5) . . ?
O5 U2 C42 103.7(8) . . ?
O5 U2 C43 91.3(6) . . ?
O5 U2 C44 110.6(7) . . ?
O5 U2 C46 132.7(8) . . ?
O6 U2 O4 136.5(3) . . ?
O6 U2 O5 84.2(3) . . ?
O6 U2 C32 96.8(7) . . ?
O6 U2 C33 125.8(6) . . ?
O6 U2 C34 122.6(6) . . ?
O6 U2 C35 91.8(5) . . ?
O6 U2 C36 77.0(6) . . ?
O6 U2 C42 123.7(8) . . ?
O6 U2 C43 96.6(9) . . ?
O6 U2 C44 76.6(7) . . ?
O6 U2 C46 119.1(7) . . ?
C32 U2 C33 30.5(4) . . ?
C32 U2 C34 50.8(7) . . ?
C32 U2 C36 30.7(4) . . ?
C32 U2 C42 139.4(10) . . ?
C32 U2 C46 130.1(9) . . ?
C33 U2 C42 109.5(10) . . ?
C33 U2 C46 101.9(9) . . ?
C34 U2 C33 30.7(4) . . ?
C34 U2 C42 99.1(10) . . ?
C34 U2 C46 80.0(8) . . ?
C35 U2 C32 51.1(7) . . ?
C35 U2 C33 50.9(7) . . ?
C35 U2 C34 31.0(4) . . ?
C35 U2 C36 31.0(4) . . ?
C35 U2 C42 118.8(9) . . ?
C35 U2 C44 116.2(9) . . ?
C35 U2 C46 91.8(9) . . ?
C36 U2 C33 50.5(7) . . ?
C36 U2 C34 50.9(7) . . ?
C36 U2 C42 148.8(10) . . ?
C36 U2 C46 122.8(9) . . ?
C43 U2 C32 163.4(10) . . ?
C43 U2 C33 137.6(10) . . ?
C43 U2 C34 127.0(9) . . ?
C43 U2 C35 137.9(7) . . ?
C43 U2 C36 164.9(8) . . ?
C43 U2 C42 29.2(6) . . ?
C43 U2 C44 29.7(6) . . ?
C43 U2 C46 48.5(8) . . ?
C44 U2 C32 166.1(9) . . ?
C44 U2 C33 149.8(9) . . ?
C44 U2 C34 122.6(8) . . ?
C44 U2 C36 135.6(9) . . ?
C44 U2 C42 48.1(9) . . ?
C44 U2 C46 48.2(9) . . ?
C46 U2 C42 29.1(5) . . ?
O2 S1 C30 99.5(6) . . ?
C21 O1 U1 178.2(7) . . ?
S1 O2 U1 130.7(5) . . ?
C30 O3 U1 123.5(7) . . ?
C31 O4 U2 92.1(7) . . ?
C31 O5 U2 94.0(7) . . ?
C52 O6 U2 176.2(8) . . ?
C2 C1 U1 77.6(7) . . ?
C2 C1 C5 107.9(12) . . ?
C2 C1 C6 124.3(14) . . ?
C5 C1 U1 75.7(7) . . ?
C5 C1 C6 126.7(13) . . ?
C6 C1 U1 122.4(8) . . ?
C1 C2 U1 73.4(7) . . ?
C1 C2 C3 108.3(12) . . ?
C1 C2 C7 125.2(15) . . ?
C3 C2 U1 74.3(7) . . ?
C3 C2 C7 125.7(15) . . ?
C7 C2 U1 126.3(9) . . ?
C2 C3 U1 76.2(7) . . ?
C2 C3 C8 125.2(14) . . ?
C4 C3 U1 75.4(7) . . ?
C4 C3 C2 108.1(12) . . ?
C4 C3 C8 126.6(15) . . ?
C8 C3 U1 118.2(9) . . ?
C3 C4 U1 75.3(7) . . ?
C3 C4 C5 107.8(11) . . ?
C3 C4 C9 124.2(13) . . ?
C5 C4 U1 74.8(7) . . ?
C5 C4 C9 127.5(13) . . ?
C9 C4 U1 122.3(8) . . ?
C1 C5 U1 74.3(6) . . ?
C1 C5 C10 125.9(12) . . ?
C4 C5 U1 75.7(6) . . ?
C4 C5 C1 107.8(11) . . ?
C4 C5 C10 126.2(12) . . ?
C10 C5 U1 118.1(8) . . ?
C1 C6 H6A 109.5 . . ?
C1 C6 H6B 109.5 . . ?
C1 C6 H6C 109.5 . . ?
H6A C6 H6B 109.5 . . ?
H6A C6 H6C 109.5 . . ?
H6B C6 H6C 109.5 . . ?
C2 C7 H7A 109.5 . . ?
C2 C7 H7B 109.5 . . ?
C2 C7 H7C 109.5 . . ?
H7A C7 H7B 109.5 . . ?
H7A C7 H7C 109.5 . . ?
H7B C7 H7C 109.5 . . ?
C3 C8 H8A 109.5 . . ?
C3 C8 H8B 109.5 . . ?
C3 C8 H8C 109.5 . . ?
H8A C8 H8B 109.5 . . ?
H8A C8 H8C 109.5 . . ?
H8B C8 H8C 109.5 . . ?
C4 C9 H9A 109.5 . . ?
C4 C9 H9B 109.5 . . ?
C4 C9 H9C 109.5 . . ?
H9A C9 H9B 109.5 . . ?
H9A C9 H9C 109.5 . . ?
H9B C9 H9C 109.5 . . ?
C5 C10 H10A 109.5 . . ?
C5 C10 H10B 109.5 . . ?
C5 C10 H10C 109.5 . . ?
H10A C10 H10B 109.5 . . ?
H10A C10 H10C 109.5 . . ?
H10B C10 H10C 109.5 . . ?
C12 C11 U1 73.0(7) . . ?
C12 C11 C20 125.0(14) . . ?
C15 C11 U1 77.6(8) . . ?
C15 C11 C12 109.3(13) . . ?
C15 C11 C20 125.1(15) . . ?
C20 C11 U1 123.0(9) . . ?
C11 C12 U1 77.8(7) . . ?
C11 C12 C13 104.8(12) . . ?
C11 C12 C16 127.5(17) . . ?
C13 C12 U1 74.1(7) . . ?
C13 C12 C16 127.4(17) . . ?
C16 C12 U1 117.9(10) . . ?
C12 C13 U1 75.1(7) . . ?
C12 C13 C17 127.3(19) . . ?
C14 C13 U1 78.8(8) . . ?
C14 C13 C12 106.7(13) . . ?
C14 C13 C17 126(2) . . ?
C17 C13 U1 116.5(10) . . ?
C13 C14 U1 72.2(8) . . ?
C13 C14 C18 127.7(18) . . ?
C15 C14 U1 77.4(9) . . ?
C15 C14 C13 108.8(14) . . ?
C15 C14 C18 122.3(18) . . ?
C18 C14 U1 126.8(10) . . ?
C11 C15 U1 74.7(8) . . ?
C11 C15 C19 122.2(17) . . ?
C14 C15 U1 75.1(9) . . ?
C14 C15 C11 110.4(14) . . ?
C14 C15 C19 125.8(17) . . ?
C19 C15 U1 128.9(10) . . ?
C12 C16 H16A 109.5 . . ?
C12 C16 H16B 109.5 . . ?
C12 C16 H16C 109.5 . . ?
H16A C16 H16B 109.5 . . ?
H16A C16 H16C 109.5 . . ?
H16B C16 H16C 109.5 . . ?
C13 C17 H17A 109.5 . . ?
C13 C17 H17B 109.5 . . ?
C13 C17 H17C 109.5 . . ?
H17A C17 H17B 109.5 . . ?
H17A C17 H17C 109.5 . . ?
H17B C17 H17C 109.5 . . ?
C14 C18 H18A 109.5 . . ?
C14 C18 H18B 109.5 . . ?
C14 C18 H18C 109.5 . . ?
H18A C18 H18B 109.5 . . ?
H18A C18 H18C 109.5 . . ?
H18B C18 H18C 109.5 . . ?
C15 C19 H19A 109.5 . . ?
C15 C19 H19B 109.5 . . ?
C15 C19 H19C 109.5 . . ?
H19A C19 H19B 109.5 . . ?
H19A C19 H19C 109.5 . . ?
H19B C19 H19C 109.5 . . ?
C11 C20 H20A 109.5 . . ?
C11 C20 H20B 109.5 . . ?
C11 C20 H20C 109.5 . . ?
H20A C20 H20B 109.5 . . ?
H20A C20 H20C 109.5 . . ?
H20B C20 H20C 109.5 . . ?
O1 C21 C22 121.4(12) . . ?
O1 C21 C26 119.1(11) . . ?
C26 C21 C22 119.5(12) . . ?
C21 C22 C27 121.1(12) . . ?
C23 C22 C21 118.6(14) . . ?
C23 C22 C27 120.3(13) . . ?
C22 C23 H23 118.7 . . ?
C24 C23 C22 122.7(14) . . ?
C24 C23 H23 118.7 . . ?
C23 C24 C28 121.8(15) . . ?
C25 C24 C23 118.5(13) . . ?
C25 C24 C28 119.6(15) . . ?
C24 C25 H25 119.4 . . ?
C24 C25 C26 121.2(14) . . ?
C26 C25 H25 119.4 . . ?
C21 C26 C25 119.5(13) . . ?
C21 C26 C29 120.9(12) . . ?
C25 C26 C29 119.6(13) . . ?
C22 C27 H27A 109.5 . . ?
C22 C27 H27B 109.5 . . ?
C22 C27 H27C 109.5 . . ?
H27A C27 H27B 109.5 . . ?
H27A C27 H27C 109.5 . . ?
H27B C27 H27C 109.5 . . ?
C24 C28 H28A 109.5 . . ?
C24 C28 H28B 109.5 . . ?
C24 C28 H28C 109.5 . . ?
H28A C28 H28B 109.5 . . ?
H28A C28 H28C 109.5 . . ?
H28B C28 H28C 109.5 . . ?
C26 C29 H29A 109.5 . . ?
C26 C29 H29B 109.5 . . ?
C26 C29 H29C 109.5 . . ?
H29A C29 H29B 109.5 . . ?
H29A C29 H29C 109.5 . . ?
H29B C29 H29C 109.5 . . ?
O3 C30 S1 120.6(9) . . ?
O3 C30 C31 122.4(11) . . ?
C31 C30 S1 117.0(10) . . ?
O4 C31 U2 61.7(6) . . ?
O4 C31 O5 121.2(12) . . ?
O4 C31 C30 118.4(12) . . ?
O5 C31 U2 59.5(6) . . ?
O5 C31 C30 120.4(11) . . ?
C30 C31 U2 179.8(15) . . ?
C33 C32 U2 75.5(14) . . ?
C33 C32 C36 108.2(17) . . ?
C33 C32 C37 129(2) . . ?
C36 C32 U2 74.9(13) . . ?
C36 C32 C37 123(3) . . ?
C37 C32 U2 121.6(16) . . ?
C33' C32' U2 76(2) . . ?
C33' C32' C36' 108.0(10) . . ?
C33' C32' C37' 124(3) . . ?
C36' C32' U2 77(2) . . ?
C36' C32' C37' 126(3) . . ?
C37' C32' U2 127(2) . . ?
C32 C33 U2 74.0(14) . . ?
C32 C33 C34 108.5(17) . . ?
C32 C33 C38 128(2) . . ?
C34 C33 U2 74.3(11) . . ?
C34 C33 C38 123(3) . . ?
C38 C33 U2 124.5(16) . . ?
C32' C33' U2 76(2) . . ?
C32' C33' C34' 108.0(9) . . ?
C32' C33' C38' 129(3) . . ?
C34' C33' U2 75(3) . . ?
C34' C33' C38' 123(3) . . ?
C38' C33' U2 122(3) . . ?
C33 C34 U2 75.0(12) . . ?
C33 C34 C35 107.3(16) . . ?
C33 C34 C39 127(2) . . ?
C35 C34 U2 72.9(10) . . ?
C35 C34 C39 125(2) . . ?
C39 C34 U2 127.4(16) . . ?
C33' C34' U2 77(2) . . ?
C33' C34' C39' 123(3) . . ?
C35' C34' U2 76(2) . . ?
C35' C34' C33' 107.9(9) . . ?
C35' C34' C39' 129(3) . . ?
C39' C34' U2 118(3) . . ?
C34 C35 U2 76.1(10) . . ?
C34 C35 C40 125(2) . . ?
C36 C35 U2 76.0(12) . . ?
C36 C35 C34 108.2(16) . . ?
C36 C35 C40 126(2) . . ?
C40 C35 U2 123.1(15) . . ?
C34' C35' U2 75(2) . . ?
C34' C35' C36' 108.0(10) . . ?
C34' C35' C40' 124(3) . . ?
C36' C35' U2 78(2) . . ?
C36' C35' C40' 127(3) . . ?
C40' C35' U2 122(3) . . ?
C32 C36 U2 74.4(13) . . ?
C32 C36 C35 107.7(16) . . ?
C32 C36 C41 127(2) . . ?
C35 C36 U2 73.1(12) . . ?
C35 C36 C41 125(2) . . ?
C41 C36 U2 120.3(17) . . ?
C32' C36' U2 75(2) . . ?
C32' C36' C35' 108.0(9) . . ?
C32' C36' C41' 127(3) . . ?
C35' C36' U2 74(2) . . ?
C35' C36' C41' 125(3) . . ?
C41' C36' U2 117(3) . . ?
C32 C37 H37A 109.5 . . ?
C32 C37 H37B 109.5 . . ?
C32 C37 H37C 109.5 . . ?
H37A C37 H37B 109.5 . . ?
H37A C37 H37C 109.5 . . ?
H37B C37 H37C 109.5 . . ?
C32' C37' H37D 109.5 . . ?
C32' C37' H37E 109.5 . . ?
C32' C37' H37F 109.5 . . ?
H37D C37' H37E 109.5 . . ?
H37D C37' H37F 109.5 . . ?
H37E C37' H37F 109.5 . . ?
C33 C38 H38A 109.5 . . ?
C33 C38 H38B 109.5 . . ?
C33 C38 H38C 109.5 . . ?
H38A C38 H38B 109.5 . . ?
H38A C38 H38C 109.5 . . ?
H38B C38 H38C 109.5 . . ?
C33' C38' H38D 109.5 . . ?
C33' C38' H38E 109.5 . . ?
C33' C38' H38F 109.5 . . ?
H38D C38' H38E 109.5 . . ?
H38D C38' H38F 109.5 . . ?
H38E C38' H38F 109.5 . . ?
C34 C39 H39A 109.5 . . ?
C34 C39 H39B 109.5 . . ?
C34 C39 H39C 109.5 . . ?
H39A C39 H39B 109.5 . . ?
H39A C39 H39C 109.5 . . ?
H39B C39 H39C 109.5 . . ?
C34' C39' H39D 109.5 . . ?
C34' C39' H39E 109.5 . . ?
C34' C39' H39F 109.5 . . ?
H39D C39' H39E 109.5 . . ?
H39D C39' H39F 109.5 . . ?
H39E C39' H39F 109.5 . . ?
C35 C40 H40A 109.5 . . ?
C35 C40 H40B 109.5 . . ?
C35 C40 H40C 109.5 . . ?
H40A C40 H40B 109.5 . . ?
H40A C40 H40C 109.5 . . ?
H40B C40 H40C 109.5 . . ?
C35' C40' H40D 109.5 . . ?
C35' C40' H40E 109.5 . . ?
C35' C40' H40F 109.5 . . ?
H40D C40' H40E 109.5 . . ?
H40D C40' H40F 109.5 . . ?
H40E C40' H40F 109.5 . . ?
C36 C41 H41A 109.5 . . ?
C36 C41 H41B 109.5 . . ?
C36 C41 H41C 109.5 . . ?
H41A C41 H41B 109.5 . . ?
H41A C41 H41C 109.5 . . ?
H41B C41 H41C 109.5 . . ?
C36' C41' H41D 109.5 . . ?
C36' C41' H41E 109.5 . . ?
C36' C41' H41F 109.5 . . ?
H41D C41' H41E 109.5 . . ?
H41D C41' H41F 109.5 . . ?
H41E C41' H41F 109.5 . . ?
C43 C42 U2 72(3) . . ?
C43 C42 C46 107.9(9) . . ?
C43 C42 C47 132(4) . . ?
C46 C42 U2 75(3) . . ?
C46 C42 C47 121(4) . . ?
C47 C42 U2 121(3) . . ?
C43' C42' U2 77(2) . . ?
C43' C42' C47' 127(2) . . ?
C46' C42' U2 75.5(19) . . ?
C46' C42' C43' 108.1(19) . . ?
C46' C42' C47' 125(2) . . ?
C47' C42' U2 119(3) . . ?
C42 C43 U2 79(3) . . ?
C42 C43 C44 108.1(9) . . ?
C42 C43 C48 132(4) . . ?
C44 C43 U2 77(3) . . ?
C44 C43 C48 120(4) . . ?
C48 C43 U2 114(3) . . ?
C42' C43' U2 73(2) . . ?
C44' C43' U2 73(3) . . ?
C44' C43' C42' 110(2) . . ?
C44' C43' C48' 124(3) . . ?
C48' C43' U2 124(3) . . ?
C48' C43' C42' 127(3) . . ?
C43 C44 U2 74(2) . . ?
C43 C44 C49 132(4) . . ?
C45 C44 U2 78(2) . . ?
C45 C44 C43 107.9(11) . . ?
C45 C44 C49 119(4) . . ?
C49 C44 U2 120(3) . . ?
C43' C44' U2 77(2) . . ?
C43' C44' C49' 120(3) . . ?
C45' C44' U2 74(2) . . ?
C45' C44' C43' 105(2) . . ?
C45' C44' C49' 134(4) . . ?
C49' C44' U2 123(4) . . ?
C44 C45 U2 73(2) . . ?
C44 C45 C50 130(3) . . ?
C46 C45 U2 75.0(19) . . ?
C46 C45 C44 108.1(10) . . ?
C46 C45 C50 122(3) . . ?
C50 C45 U2 119(2) . . ?
C44' C45' U2 76(2) . . ?
C44' C45' C46' 111(2) . . ?
C44' C45' C50' 120(3) . . ?
C46' C45' U2 76.2(15) . . ?
C46' C45' C50' 129(3) . . ?
C50' C45' U2 118(2) . . ?
C42 C46 U2 76(3) . . ?
C42 C46 C51 134(3) . . ?
C45 C46 U2 76.0(18) . . ?
C45 C46 C42 107.8(11) . . ?
C45 C46 C51 116(3) . . ?
C51 C46 U2 127(3) . . ?
C42' C46' U2 74(2) . . ?
C42' C46' C45' 106.2(18) . . ?
C42' C46' C51' 129(2) . . ?
C45' C46' U2 73.3(16) . . ?
C51' C46' U2 123.2(19) . . ?
C51' C46' C45' 124(2) . . ?
C42 C47 H47A 109.5 . . ?
C42 C47 H47B 109.5 . . ?
C42 C47 H47C 109.5 . . ?
H47A C47 H47B 109.5 . . ?
H47A C47 H47C 109.5 . . ?
H47B C47 H47C 109.5 . . ?
C42' C47' H47D 109.5 . . ?
C42' C47' H47E 109.5 . . ?
C42' C47' H47F 109.5 . . ?
H47D C47' H47E 109.5 . . ?
H47D C47' H47F 109.5 . . ?
H47E C47' H47F 109.5 . . ?
C43 C48 H48A 109.5 . . ?
C43 C48 H48B 109.5 . . ?
C43 C48 H48C 109.5 . . ?
H48A C48 H48B 109.5 . . ?
H48A C48 H48C 109.5 . . ?
H48B C48 H48C 109.5 . . ?
C43' C48' H48D 109.5 . . ?
C43' C48' H48E 109.5 . . ?
C43' C48' H48F 109.5 . . ?
H48D C48' H48E 109.5 . . ?
H48D C48' H48F 109.5 . . ?
H48E C48' H48F 109.5 . . ?
C44 C49 H49A 109.5 . . ?
C44 C49 H49B 109.5 . . ?
C44 C49 H49C 109.5 . . ?
H49A C49 H49B 109.5 . . ?
H49A C49 H49C 109.5 . . ?
H49B C49 H49C 109.5 . . ?
C44' C49' H49D 109.5 . . ?
C44' C49' H49E 109.5 . . ?
C44' C49' H49F 109.5 . . ?
H49D C49' H49E 109.5 . . ?
H49D C49' H49F 109.5 . . ?
H49E C49' H49F 109.5 . . ?
C45 C50 H50A 109.5 . . ?
C45 C50 H50B 109.5 . . ?
C45 C50 H50C 109.5 . . ?
H50A C50 H50B 109.5 . . ?
H50A C50 H50C 109.5 . . ?
H50B C50 H50C 109.5 . . ?
C45' C50' H50D 109.5 . . ?
C45' C50' H50E 109.5 . . ?
C45' C50' H50F 109.5 . . ?
H50D C50' H50E 109.5 . . ?
H50D C50' H50F 109.5 . . ?
H50E C50' H50F 109.5 . . ?
C46 C51 H51A 109.5 . . ?
C46 C51 H51B 109.5 . . ?
C46 C51 H51C 109.5 . . ?
H51A C51 H51B 109.5 . . ?
H51A C51 H51C 109.5 . . ?
H51B C51 H51C 109.5 . . ?
C46' C51' H51D 109.5 . . ?
C46' C51' H51E 109.5 . . ?
C46' C51' H51F 109.5 . . ?
H51D C51' H51E 109.5 . . ?
H51D C51' H51F 109.5 . . ?
H51E C51' H51F 109.5 . . ?
O6 C52 C53 120.8(11) . . ?
O6 C52 C57 117.6(11) . . ?
C53 C52 C57 121.5(12) . . ?
C52 C53 C58 123.3(12) . . ?
C54 C53 C52 116.8(13) . . ?
C54 C53 C58 119.9(13) . . ?
C53 C54 H54 117.8 . . ?
C53 C54 C55 124.3(13) . . ?
C55 C54 H54 117.8 . . ?
C54 C55 C59 120.8(14) . . ?
C56 C55 C54 115.6(12) . . ?
C56 C55 C59 123.5(14) . . ?
C55 C56 H56 117.7 . . ?
C55 C56 C57 124.7(13) . . ?
C57 C56 H56 117.7 . . ?
C52 C57 C60 120.7(12) . . ?
C56 C57 C52 116.8(13) . . ?
C56 C57 C60 122.5(12) . . ?
C53 C58 H58A 109.5 . . ?
C53 C58 H58B 109.5 . . ?
C53 C58 H58C 109.5 . . ?
H58A C58 H58B 109.5 . . ?
H58A C58 H58C 109.5 . . ?
H58B C58 H58C 109.5 . . ?
C55 C59 H59A 109.5 . . ?
C55 C59 H59B 109.5 . . ?
C55 C59 H59C 109.5 . . ?
H59A C59 H59B 109.5 . . ?
H59A C59 H59C 109.5 . . ?
H59B C59 H59C 109.5 . . ?
C57 C60 H60A 109.5 . . ?
C57 C60 H60B 109.5 . . ?
C57 C60 H60C 109.5 . . ?
H60A C60 H60B 109.5 . . ?
H60A C60 H60C 109.5 . . ?
H60B C60 H60C 109.5 . . ?

loop_
_geom_bond_atom_site_label_1
_geom_bond_atom_site_label_2
_geom_bond_distance
_geom_bond_site_symmetry_2
_geom_bond_publ_flag
U1 O1 2.106(7) . ?
U1 O2 2.338(8) . ?
U1 O3 2.486(8) . ?
U1 C1 2.753(12) . ?
U1 C2 2.804(12) . ?
U1 C3 2.780(12) . ?
U1 C4 2.782(11) . ?
U1 C5 2.770(11) . ?
U1 C11 2.809(12) . ?
U1 C12 2.748(12) . ?
U1 C13 2.735(12) . ?
U1 C14 2.818(14) . ?
U2 O4 2.492(8) . ?
U2 O5 2.444(8) . ?
U2 O6 2.097(8) . ?
U2 C32 2.71(3) . ?
U2 C33 2.73(2) . ?
U2 C34 2.72(2) . ?
U2 C35 2.677(19) . ?
U2 C36 2.72(3) . ?
U2 C42 2.75(5) . ?
U2 C43 2.66(4) . ?
U2 C44 2.69(5) . ?
U2 C46 2.74(4) . ?
S1 O2 1.551(9) . ?
S1 C30 1.683(13) . ?
O1 C21 1.373(13) . ?
O3 C30 1.266(14) . ?
O4 C31 1.250(14) . ?
O5 C31 1.262(14) . ?
O6 C52 1.390(14) . ?
C1 C2 1.392(18) . ?
C1 C5 1.432(17) . ?
C1 C6 1.484(18) . ?
C2 C3 1.424(19) . ?
C2 C7 1.508(19) . ?
C3 C4 1.407(18) . ?
C3 C8 1.511(19) . ?
C4 C5 1.413(17) . ?
C4 C9 1.500(18) . ?
C5 C10 1.523(17) . ?
C6 H6A 0.9800 . ?
C6 H6B 0.9800 . ?
C6 H6C 0.9800 . ?
C7 H7A 0.9800 . ?
C7 H7B 0.9800 . ?
C7 H7C 0.9800 . ?
C8 H8A 0.9800 . ?
C8 H8B 0.9800 . ?
C8 H8C 0.9800 . ?
C9 H9A 0.9800 . ?
C9 H9B 0.9800 . ?
C9 H9C 0.9800 . ?
C10 H10A 0.9800 . ?
C10 H10B 0.9800 . ?
C10 H10C 0.9800 . ?
C11 C12 1.405(19) . ?
C11 C15 1.353(19) . ?
C11 C20 1.518(19) . ?
C12 C13 1.46(2) . ?
C12 C16 1.50(2) . ?
C13 C14 1.39(2) . ?
C13 C17 1.51(2) . ?
C14 C15 1.34(2) . ?
C14 C18 1.54(2) . ?
C15 C19 1.55(2) . ?
C16 H16A 0.9800 . ?
C16 H16B 0.9800 . ?
C16 H16C 0.9800 . ?
C17 H17A 0.9800 . ?
C17 H17B 0.9800 . ?
C17 H17C 0.9800 . ?
C18 H18A 0.9800 . ?
C18 H18B 0.9800 . ?
C18 H18C 0.9800 . ?
C19 H19A 0.9800 . ?
C19 H19B 0.9800 . ?
C19 H19C 0.9800 . ?
C20 H20A 0.9800 . ?
C20 H20B 0.9800 . ?
C20 H20C 0.9800 . ?
C21 C22 1.403(17) . ?
C21 C26 1.396(17) . ?
C22 C23 1.386(18) . ?
C22 C27 1.475(19) . ?
C23 H23 0.9500 . ?
C23 C24 1.38(2) . ?
C24 C25 1.368(19) . ?
C24 C28 1.520(19) . ?
C25 H25 0.9500 . ?
C25 C26 1.408(18) . ?
C26 C29 1.507(18) . ?
C27 H27A 0.9800 . ?
C27 H27B 0.9800 . ?
C27 H27C 0.9800 . ?
C28 H28A 0.9800 . ?
C28 H28B 0.9800 . ?
C28 H28C 0.9800 . ?
C29 H29A 0.9800 . ?
C29 H29B 0.9800 . ?
C29 H29C 0.9800 . ?
C30 C31 1.491(17) . ?
C32 C33 1.43(2) . ?
C32 C36 1.437(19) . ?
C32 C37 1.47(3) . ?
C32' C33' 1.37(3) . ?
C32' C36' 1.38(3) . ?
C32' C37' 1.54(3) . ?
C33 C34 1.441(19) . ?
C33 C38 1.47(3) . ?
C33' C34' 1.38(3) . ?
C33' C38' 1.54(3) . ?
C34 C35 1.443(18) . ?
C34 C39 1.49(3) . ?
C34' C35' 1.38(3) . ?
C34' C39' 1.55(3) . ?
C35 C36 1.440(19) . ?
C35 C40 1.51(3) . ?
C35' C36' 1.38(3) . ?
C35' C40' 1.54(3) . ?
C36 C41 1.48(3) . ?
C36' C41' 1.54(3) . ?
C37 H37A 0.9800 . ?
C37 H37B 0.9800 . ?
C37 H37C 0.9800 . ?
C37' H37D 0.9800 . ?
C37' H37E 0.9800 . ?
C37' H37F 0.9800 . ?
C38 H38A 0.9800 . ?
C38 H38B 0.9800 . ?
C38 H38C 0.9800 . ?
C38' H38D 0.9800 . ?
C38' H38E 0.9800 . ?
C38' H38F 0.9800 . ?
C39 H39A 0.9800 . ?
C39 H39B 0.9800 . ?
C39 H39C 0.9800 . ?
C39' H39D 0.9800 . ?
C39' H39E 0.9800 . ?
C39' H39F 0.9800 . ?
C40 H40A 0.9800 . ?
C40 H40B 0.9800 . ?
C40 H40C 0.9800 . ?
C40' H40D 0.9800 . ?
C40' H40E 0.9800 . ?
C40' H40F 0.9800 . ?
C41 H41A 0.9800 . ?
C41 H41B 0.9800 . ?
C41 H41C 0.9800 . ?
C41' H41D 0.9800 . ?
C41' H41E 0.9800 . ?
C41' H41F 0.9800 . ?
C42 C43 1.37(2) . ?
C42 C46 1.38(2) . ?
C42 C47 1.49(4) . ?
C42' C43' 1.46(2) . ?
C42' C46' 1.45(2) . ?
C42' C47' 1.47(2) . ?
C43 C44 1.37(2) . ?
C43 C48 1.45(4) . ?
C43' C44' 1.46(2) . ?
C43' C48' 1.46(3) . ?
C44 C45 1.37(2) . ?
C44 C49 1.49(4) . ?
C44' C45' 1.46(2) . ?
C44' C49' 1.47(3) . ?
C45 C46 1.37(2) . ?
C45 C50 1.57(4) . ?
C45' C46' 1.46(2) . ?
C45' C50' 1.46(2) . ?
C46 C51 1.57(4) . ?
C46' C51' 1.46(2) . ?
C47 H47A 0.9800 . ?
C47 H47B 0.9800 . ?
C47 H47C 0.9800 . ?
C47' H47D 0.9800 . ?
C47' H47E 0.9800 . ?
C47' H47F 0.9800 . ?
C48 H48A 0.9800 . ?
C48 H48B 0.9800 . ?
C48 H48C 0.9800 . ?
C48' H48D 0.9800 . ?
C48' H48E 0.9800 . ?
C48' H48F 0.9800 . ?
C49 H49A 0.9800 . ?
C49 H49B 0.9800 . ?
C49 H49C 0.9800 . ?
C49' H49D 0.9800 . ?
C49' H49E 0.9800 . ?
C49' H49F 0.9800 . ?
C50 H50A 0.9800 . ?
C50 H50B 0.9800 . ?
C50 H50C 0.9800 . ?
C50' H50D 0.9800 . ?
C50' H50E 0.9800 . ?
C50' H50F 0.9800 . ?
C51 H51A 0.9800 . ?
C51 H51B 0.9800 . ?
C51 H51C 0.9800 . ?
C51' H51D 0.9800 . ?
C51' H51E 0.9800 . ?
C51' H51F 0.9800 . ?
C52 C53 1.393(18) . ?
C52 C57 1.413(17) . ?
C53 C54 1.382(18) . ?
C53 C58 1.486(19) . ?
C54 H54 0.9500 . ?
C54 C55 1.388(19) . ?
C55 C56 1.366(19) . ?
C55 C59 1.512(18) . ?
C56 H56 0.9500 . ?
C56 C57 1.377(18) . ?
C57 C60 1.503(19) . ?
C58 H58A 0.9800 . ?
C58 H58B 0.9800 . ?
C58 H58C 0.9800 . ?
C59 H59A 0.9800 . ?
C59 H59B 0.9800 . ?
C59 H59C 0.9800 . ?
C60 H60A 0.9800 . ?
C60 H60B 0.9800 . ?
C60 H60C 0.9800 . ?
